data_7221792
loop_
_publ_author_name
'Wang, Xiu-Li'
'Sha, Xiao-Ting'
'Liu, Guo-Cheng'
'Chen, Nai-Li'
'Tian, Yuan'

_publ_section_title
;
 Polycarboxylate-directed various Co(ii) complexes based on a
 &#x201C;V&#x201D;-like bis-pyridyl-bis-amide derivative: construction,
 electrochemical and photocatalytic properties
;
_journal_issue 38
_journal_name_full CrystEngComm
_journal_page_first 7290
_journal_paper_doi 10.1039/C5CE01239B
_journal_volume 17
_journal_year 2015
_chemical_formula_sum 'C26 H25 Cl0 Co N5 O13'
_chemical_formula_weight 674.44
_chemical_name_systematic
; 
 ? 
;
_space_group_IT_number 14
_symmetry_cell_setting monoclinic
_symmetry_space_group_name_Hall '-P 2yn'
_symmetry_space_group_name_H-M 'P 1 21/n 1'
_atom_sites_solution_hydrogens geom
_atom_sites_solution_primary direct
_atom_sites_solution_secondary difmap
_audit_creation_method SHELXL-97
_audit_update_record
;
2015-06-04 deposited with the CCDC.
2015-08-13 downloaded from the CCDC.
;
_cell_angle_alpha 90.00
_cell_angle_beta 99.4770(10)
_cell_angle_gamma 90.00
_cell_formula_units_Z 4
_cell_length_a 7.2427(4)
_cell_length_b 25.0077(14)
_cell_length_c 15.4019(8)
_cell_measurement_temperature 296(2)
_cell_measurement_theta_max 28.01
_cell_measurement_theta_min 1.57
_cell_volume 2751.6(3)
_computing_cell_refinement 'SMART (Bruker, 2001)'
_computing_data_collection 'SMART (Bruker, 2001)'
_computing_data_reduction 'SAINT+ (Bruker, 1999)'
_computing_molecular_graphics 'PLATON (Spek, 2003)'
_computing_publication_material 'SHELXTL (1998)'
_computing_structure_refinement 'SHELXL-97 (Sheldrick, 1997)'
_computing_structure_solution 'SHELXS-97 (Sheldrick, 1990)'
_diffrn_ambient_temperature 296(2)
_diffrn_measured_fraction_theta_full 0.998
_diffrn_measured_fraction_theta_max 0.998
_diffrn_measurement_device_type 'CCD area detector'
_diffrn_measurement_method 'phi and omega scans'
_diffrn_radiation_monochromator graphite
_diffrn_radiation_source 'fine-focus sealed tube'
_diffrn_radiation_type MoK\a
_diffrn_radiation_wavelength 0.71073
_diffrn_reflns_av_R_equivalents 0.0314
_diffrn_reflns_av_unetI/netI 0.0373
_diffrn_reflns_limit_h_max 9
_diffrn_reflns_limit_h_min -9
_diffrn_reflns_limit_k_max 32
_diffrn_reflns_limit_k_min -32
_diffrn_reflns_limit_l_max 14
_diffrn_reflns_limit_l_min -20
_diffrn_reflns_number 19712
_diffrn_reflns_theta_full 28.01
_diffrn_reflns_theta_max 28.01
_diffrn_reflns_theta_min 1.57
_exptl_absorpt_coefficient_mu 0.704
_exptl_absorpt_correction_T_max 0.8896
_exptl_absorpt_correction_T_min 0.8720
_exptl_absorpt_correction_type multi-scan
_exptl_absorpt_process_details SADABS
_exptl_crystal_colour Pink
_exptl_crystal_density_diffrn 1.628
_exptl_crystal_density_method 'not measured'
_exptl_crystal_description BLOCK
_exptl_crystal_F_000 1388
_exptl_crystal_size_max 0.20
_exptl_crystal_size_mid 0.18
_exptl_crystal_size_min 0.17
_refine_diff_density_max 2.312
_refine_diff_density_min -1.560
_refine_diff_density_rms 0.090
_refine_ls_extinction_method none
_refine_ls_goodness_of_fit_ref 1.000
_refine_ls_hydrogen_treatment constr
_refine_ls_matrix_type full
_refine_ls_number_parameters 406
_refine_ls_number_reflns 6641
_refine_ls_number_restraints 6
_refine_ls_restrained_S_all 1.104
_refine_ls_R_factor_all 0.0749
_refine_ls_R_factor_gt 0.0559
_refine_ls_shift/su_max 0.003
_refine_ls_shift/su_mean 0.000
_refine_ls_structure_factor_coef Fsqd
_refine_ls_weighting_details 'calc w=1/[\s^2^(Fo^2^)+(0.0868P)^2^+4.6721P] where P=(Fo^2^+2Fc^2^)/3'
_refine_ls_weighting_scheme calc
_refine_ls_wR_factor_gt 0.1495
_refine_ls_wR_factor_ref 0.1631
_reflns_number_gt 5122
_reflns_number_total 6641
_reflns_threshold_expression >2sigma(I)
_cod_data_source_file c5ce01239b2.cif
_cod_data_source_block 2
_cod_depositor_comments
;
The following automatic conversions were performed:

'_symmetry_cell_setting' value 'Monoclinic' changed to 'monoclinic'
according to
/usr/data/users/saulius/crontab/automatic-downloads/rss-feeds/RSC/lib/dictionaries/cif_core.dic
dictionary named 'cif_core.dic' version 2.4.2 from 2011-04-26.

Automatic conversion script
Id: cif_fix_values 3271 2015-04-21 07:52:19Z andrius 

 Adding full bibliography for 7221791--7221796.cif.
;
_cod_original_sg_symbol_H-M P2(1)/n
_cod_database_code 7221792

loop_
_symmetry_equiv_pos_as_xyz
'x, y, z'
'-x+1/2, y+1/2, -z+1/2'
'-x, -y, -z'
'x-1/2, -y-1/2, z-1/2'

loop_
_atom_site_label
_atom_site_type_symbol
_atom_site_fract_x
_atom_site_fract_y
_atom_site_fract_z
_atom_site_U_iso_or_equiv
_atom_site_adp_type
_atom_site_occupancy
_atom_site_symmetry_multiplicity
_atom_site_calc_flag
_atom_site_refinement_flags
Co1 Co 0.81731(6) 0.426129(17) 0.17466(3) 0.02172(14) Uani 1 1 d .
O1 O 0.2534(4) 0.45380(11) 0.04153(17) 0.0345(6) Uani 1 1 d .
N1 N 0.8726(4) 0.36532(11) 0.08220(19) 0.0261(6) Uani 1 1 d .
C1 C 0.8376(5) 0.37169(16) -0.0048(2) 0.0322(8) Uani 1 1 d .
H1A H 0.8002 0.4051 -0.0277 0.039 Uiso 1 1 calc R
O1W O 0.9212(4) 0.48589(10) 0.10123(17) 0.0326(6) Uani 1 1 d .
H1WA H 1.0350 0.4944 0.1019 0.039 Uiso 1 1 d R
H1WB H 0.8537 0.5115 0.0776 0.039 Uiso 1 1 d R
O2 O 0.5401(3) 0.44947(9) 0.11854(16) 0.0282(5) Uani 1 1 d .
N2 N 0.9957(5) 0.22149(12) 0.0939(2) 0.0329(7) Uani 1 1 d .
H2B H 0.9981 0.1970 0.0549 0.039 Uiso 1 1 calc R
C2 C 0.8553(6) 0.33020(18) -0.0620(2) 0.0396(9) Uani 1 1 d .
H2A H 0.8316 0.3359 -0.1224 0.048 Uiso 1 1 calc R
O2W O 1.0879(4) 0.41364(12) 0.24392(18) 0.0399(7) Uani 1 1 d .
H2WA H 1.1077 0.4389 0.2811 0.048 Uiso 1 1 d R
H2WB H 1.1932 0.4041 0.2315 0.048 Uiso 1 1 d R
N3 N 1.1998(5) 0.03589(12) 0.00507(19) 0.0290(6) Uani 1 1 d .
H3B H 1.1516 0.0670 -0.0065 0.035 Uiso 1 1 calc R
O3 O 0.4120(4) 0.36042(15) 0.27117(19) 0.0500(8) Uani 1 1 d .
C3 C 0.9082(6) 0.28041(16) -0.0293(2) 0.0338(8) Uani 1 1 d .
H3A H 0.9186 0.2520 -0.0672 0.041 Uiso 1 1 calc R
O3W O 1.0065(9) 0.3206(2) 0.3777(3) 0.112(2) Uani 1 1 d .
H3WA H 0.9977 0.2929 0.3446 0.134 Uiso 1 1 d R
H3WB H 0.9587 0.3465 0.3470 0.134 Uiso 1 1 d R
O4W O 0.9609(19) 0.1452(3) -0.0566(3) 0.231(4) Uani 1 1 d U
O4 O 0.7014(3) 0.36711(9) 0.24323(15) 0.0269(5) Uani 1 1 d .
N4 N 1.3019(4) 0.01830(11) -0.21630(18) 0.0237(6) Uani 1 1 d .
C4 C 0.9458(5) 0.27319(14) 0.0616(2) 0.0266(7) Uani 1 1 d .
N5 N 0.5325(5) 0.24040(14) 0.1822(3) 0.0484(9) Uani 1 1 d .
C5 C 0.9275(5) 0.31708(14) 0.1147(2) 0.0267(7) Uani 1 1 d .
H5A H 0.9544 0.3128 0.1754 0.032 Uiso 1 1 calc R
O5 O 0.5277(10) 0.19395(15) 0.1643(4) 0.123(2) Uani 1 1 d .
C6 C 1.0402(5) 0.20586(14) 0.1791(2) 0.0304(8) Uani 1 1 d .
O6 O 0.5825(7) 0.25586(15) 0.2560(3) 0.0860(15) Uani 1 1 d .
C7 C 1.0693(5) 0.14696(13) 0.1942(2) 0.0264(7) Uani 1 1 d .
O7 O 1.0519(6) 0.23678(11) 0.24108(19) 0.0604(11) Uani 1 1 d .
O8 O 1.0031(4) 0.05597(10) 0.36909(16) 0.0357(6) Uani 1 1 d .
H8B H 0.9921 0.0233 0.3683 0.054 Uiso 1 1 calc R
C8 C 1.1341(5) 0.11299(14) 0.1345(2) 0.0266(7) Uani 1 1 d .
H8A H 1.1641 0.1265 0.0823 0.032 Uiso 1 1 calc R
O9 O 1.2649(4) -0.02617(10) 0.11219(16) 0.0331(6) Uani 1 1 d .
C9 C 1.1540(5) 0.05869(13) 0.1530(2) 0.0233(6) Uani 1 1 d .
C10 C 1.1150(5) 0.03851(13) 0.2325(2) 0.0245(7) Uani 1 1 d .
H10A H 1.1325 0.0024 0.2456 0.029 Uiso 1 1 calc R
C11 C 1.0498(5) 0.07278(14) 0.2919(2) 0.0259(7) Uani 1 1 d .
C12 C 1.2127(5) 0.01905(13) 0.0896(2) 0.0237(6) Uani 1 1 d .
C13 C 1.2561(5) 0.00836(13) -0.0657(2) 0.0242(7) Uani 1 1 d .
C14 C 1.2518(5) 0.03766(13) -0.1429(2) 0.0250(7) Uani 1 1 d .
H14A H 1.2115 0.0730 -0.1433 0.030 Uiso 1 1 calc R
C15 C 1.3577(5) -0.03305(14) -0.2150(2) 0.0271(7) Uani 1 1 d .
H15A H 1.3938 -0.0475 -0.2653 0.033 Uiso 1 1 calc R
C16 C 1.3633(5) -0.06488(14) -0.1419(3) 0.0304(8) Uani 1 1 d .
H16A H 1.4014 -0.1003 -0.1439 0.036 Uiso 1 1 calc R
C17 C 1.3130(5) -0.04490(14) -0.0655(2) 0.0287(7) Uani 1 1 d .
H17A H 1.3169 -0.0662 -0.0158 0.034 Uiso 1 1 calc R
C18 C 0.3950(5) 0.42821(13) 0.0752(2) 0.0237(6) Uani 1 1 d .
C19 C 0.3961(5) 0.36824(14) 0.0622(2) 0.0259(7) Uani 1 1 d .
C20 C 0.3328(5) 0.34830(17) -0.0215(2) 0.0346(8) Uani 1 1 d .
H20A H 0.2824 0.3715 -0.0663 0.042 Uiso 1 1 calc R
C21 C 0.3440(6) 0.29430(18) -0.0389(3) 0.0432(10) Uani 1 1 d .
H21A H 0.3056 0.2815 -0.0958 0.052 Uiso 1 1 calc R
C22 C 0.4118(6) 0.25948(17) 0.0277(3) 0.0423(10) Uani 1 1 d .
H22A H 0.4203 0.2231 0.0163 0.051 Uiso 1 1 calc R
C23 C 0.4670(5) 0.27896(15) 0.1116(3) 0.0327(8) Uani 1 1 d .
C24 C 0.4645(5) 0.33353(13) 0.1310(2) 0.0242(7) Uani 1 1 d .
C25 C 0.5307(5) 0.35512(13) 0.2229(2) 0.0261(7) Uani 1 1 d .
C26 C 1.0275(5) 0.12704(14) 0.2724(2) 0.0294(7) Uani 1 1 d .
H26A H 0.9842 0.1500 0.3121 0.035 Uiso 1 1 calc R

loop_
_atom_site_aniso_label
_atom_site_aniso_U_11
_atom_site_aniso_U_22
_atom_site_aniso_U_33
_atom_site_aniso_U_23
_atom_site_aniso_U_13
_atom_site_aniso_U_12
Co1 0.0249(2) 0.0198(2) 0.0209(2) 0.00241(17) 0.00536(17) 0.00264(17)
O1 0.0298(13) 0.0388(15) 0.0349(14) 0.0111(11) 0.0048(11) 0.0102(11)
N1 0.0281(14) 0.0245(14) 0.0263(14) 0.0033(11) 0.0065(12) 0.0029(11)
C1 0.0350(19) 0.0341(19) 0.0273(18) 0.0061(15) 0.0043(15) 0.0113(15)
O1W 0.0316(13) 0.0338(14) 0.0351(14) 0.0154(11) 0.0134(11) 0.0070(11)
O2 0.0285(12) 0.0212(12) 0.0330(13) -0.0002(10) -0.0002(10) 0.0031(10)
N2 0.053(2) 0.0192(14) 0.0281(15) -0.0033(12) 0.0114(14) 0.0042(13)
C2 0.048(2) 0.048(2) 0.0212(17) 0.0012(16) 0.0011(16) 0.0113(19)
O2W 0.0306(14) 0.0436(16) 0.0413(16) -0.0172(13) -0.0068(12) 0.0109(12)
N3 0.0455(18) 0.0210(14) 0.0213(14) 0.0032(11) 0.0082(13) 0.0090(12)
O3 0.0331(15) 0.088(3) 0.0304(15) 0.0033(15) 0.0100(12) 0.0153(15)
C3 0.041(2) 0.034(2) 0.0253(17) -0.0073(15) 0.0039(15) 0.0065(16)
O3W 0.177(6) 0.092(4) 0.071(3) 0.035(3) 0.030(3) 0.025(4)
O4W 0.524(11) 0.100(4) 0.043(3) -0.016(3) -0.033(5) 0.046(6)
O4 0.0316(13) 0.0247(12) 0.0243(12) 0.0009(9) 0.0043(10) -0.0012(10)
N4 0.0240(13) 0.0229(14) 0.0246(14) -0.0018(11) 0.0058(11) -0.0012(11)
C4 0.0273(16) 0.0258(17) 0.0275(17) -0.0002(13) 0.0066(13) 0.0022(13)
N5 0.046(2) 0.0248(18) 0.072(3) 0.0067(17) 0.0034(19) -0.0004(15)
C5 0.0343(18) 0.0246(17) 0.0215(16) 0.0011(13) 0.0054(13) 0.0029(14)
O5 0.221(7) 0.0208(18) 0.115(4) -0.001(2) -0.012(4) 0.018(3)
C6 0.043(2) 0.0204(17) 0.0293(18) -0.0001(14) 0.0096(15) 0.0001(14)
O6 0.127(4) 0.038(2) 0.076(3) 0.021(2) -0.033(3) -0.006(2)
C7 0.0333(18) 0.0198(16) 0.0262(17) -0.0005(13) 0.0052(14) -0.0025(13)
O7 0.125(3) 0.0228(14) 0.0301(15) -0.0031(12) 0.0028(18) 0.0101(17)
O8 0.0612(18) 0.0233(12) 0.0265(13) -0.0011(10) 0.0184(12) -0.0063(12)
C8 0.0338(18) 0.0216(16) 0.0258(16) 0.0024(13) 0.0095(14) -0.0013(13)
O9 0.0475(15) 0.0252(13) 0.0269(12) 0.0046(10) 0.0070(11) 0.0090(11)
C9 0.0251(16) 0.0230(16) 0.0221(15) -0.0018(12) 0.0048(12) -0.0008(12)
C10 0.0301(17) 0.0188(15) 0.0243(16) 0.0011(12) 0.0040(13) -0.0023(13)
C11 0.0314(17) 0.0243(16) 0.0222(16) -0.0007(13) 0.0045(13) -0.0055(13)
C12 0.0256(16) 0.0216(16) 0.0242(16) 0.0002(12) 0.0050(13) -0.0013(13)
C13 0.0277(16) 0.0220(16) 0.0228(15) -0.0001(12) 0.0043(13) -0.0013(13)
C14 0.0307(17) 0.0196(15) 0.0252(16) -0.0009(13) 0.0062(13) -0.0004(13)
C15 0.0278(17) 0.0252(17) 0.0293(17) -0.0065(14) 0.0074(14) -0.0002(13)
C16 0.0351(19) 0.0191(16) 0.0372(19) -0.0017(14) 0.0071(15) 0.0036(14)
C17 0.0373(19) 0.0213(17) 0.0275(17) 0.0037(13) 0.0050(14) -0.0001(14)
C18 0.0267(16) 0.0254(16) 0.0198(15) 0.0049(12) 0.0065(12) 0.0031(13)
C19 0.0229(15) 0.0290(17) 0.0267(17) -0.0024(13) 0.0071(13) -0.0037(13)
C20 0.0346(19) 0.042(2) 0.0282(18) -0.0054(16) 0.0065(15) -0.0099(16)
C21 0.046(2) 0.047(2) 0.038(2) -0.0185(19) 0.0078(18) -0.0161(19)
C22 0.041(2) 0.029(2) 0.058(3) -0.0161(19) 0.014(2) -0.0076(17)
C23 0.0290(18) 0.0240(18) 0.046(2) -0.0025(16) 0.0089(16) -0.0017(14)
C24 0.0227(15) 0.0221(16) 0.0290(17) -0.0011(13) 0.0079(13) -0.0016(12)
C25 0.0304(17) 0.0225(16) 0.0254(17) 0.0041(13) 0.0048(13) 0.0044(13)
C26 0.0378(19) 0.0245(17) 0.0267(17) -0.0036(14) 0.0081(14) -0.0013(14)

loop_
_atom_type_symbol
_atom_type_description
_atom_type_scat_dispersion_real
_atom_type_scat_dispersion_imag
_atom_type_scat_source
C C 0.0033 0.0016 'International Tables Vol C Tables 4.2.6.8 and 6.1.1.4'
H H 0.0000 0.0000 'International Tables Vol C Tables 4.2.6.8 and 6.1.1.4'
N N 0.0061 0.0033 'International Tables Vol C Tables 4.2.6.8 and 6.1.1.4'
O O 0.0106 0.0060 'International Tables Vol C Tables 4.2.6.8 and 6.1.1.4'
Cl Cl 0.1484 0.1585 'International Tables Vol C Tables 4.2.6.8 and 6.1.1.4'
Co Co 0.3494 0.9721 'International Tables Vol C Tables 4.2.6.8 and 6.1.1.4'

loop_
_geom_angle_atom_site_label_1
_geom_angle_atom_site_label_2
_geom_angle_atom_site_label_3
_geom_angle
_geom_angle_site_symmetry_3
O4 Co1 O1W 177.09(10) .
O4 Co1 O2W 93.32(11) .
O1W Co1 O2W 89.55(12) .
O4 Co1 O2 88.17(10) .
O1W Co1 O2 89.07(10) .
O2W Co1 O2 170.65(10) .
O4 Co1 N1 88.24(10) .
O1W Co1 N1 91.39(11) .
O2W Co1 N1 88.36(11) .
O2 Co1 N1 100.92(10) .
O4 Co1 N4 89.14(10) 4_566
O1W Co1 N4 91.69(11) 4_566
O2W Co1 N4 82.30(10) 4_566
O2 Co1 N4 88.50(10) 4_566
N1 Co1 N4 170.14(11) 4_566
C1 N1 C5 118.6(3) .
C1 N1 Co1 123.6(2) .
C5 N1 Co1 117.5(2) .
N1 C1 C2 122.0(3) .
C18 O2 Co1 138.0(2) .
C6 N2 C4 127.7(3) .
C3 C2 C1 119.8(3) .
C12 N3 C13 127.5(3) .
C2 C3 C4 118.8(3) .
C25 O4 Co1 120.4(2) .
C14 N4 C15 117.2(3) .
C14 N4 Co1 118.3(2) 4_665
C15 N4 Co1 124.2(2) 4_665
C5 C4 C3 117.9(3) .
C5 C4 N2 124.1(3) .
C3 C4 N2 118.0(3) .
O5 N5 O6 121.7(5) .
O5 N5 C23 118.2(5) .
O6 N5 C23 120.0(4) .
N1 C5 C4 122.9(3) .
O7 C6 N2 123.3(3) .
O7 C6 C7 120.7(3) .
N2 C6 C7 116.0(3) .
C26 C7 C8 120.2(3) .
C26 C7 C6 116.3(3) .
C8 C7 C6 123.5(3) .
C7 C8 C9 119.8(3) .
C8 C9 C10 120.3(3) .
C8 C9 C12 122.9(3) .
C10 C9 C12 116.9(3) .
C11 C10 C9 119.6(3) .
O8 C11 C10 123.1(3) .
O8 C11 C26 117.1(3) .
C10 C11 C26 119.8(3) .
O9 C12 N3 121.9(3) .
O9 C12 C9 122.2(3) .
N3 C12 C9 115.9(3) .
C14 C13 C17 118.0(3) .
C14 C13 N3 115.8(3) .
C17 C13 N3 126.1(3) .
N4 C14 C13 124.2(3) .
N4 C15 C16 122.3(3) .
C15 C16 C17 120.8(3) .
C16 C17 C13 117.6(3) .
O1 C18 O2 123.9(3) .
O1 C18 C19 118.4(3) .
O2 C18 C19 117.6(3) .
C20 C19 C24 120.2(3) .
C20 C19 C18 118.1(3) .
C24 C19 C18 121.6(3) .
C21 C20 C19 120.7(4) .
C22 C21 C20 120.0(4) .
C21 C22 C23 119.3(4) .
C22 C23 C24 122.3(4) .
C22 C23 N5 118.0(4) .
C24 C23 N5 119.7(4) .
C19 C24 C23 117.4(3) .
C19 C24 C25 120.4(3) .
C23 C24 C25 122.3(3) .
O3 C25 O4 125.3(3) .
O3 C25 C24 117.1(3) .
O4 C25 C24 117.6(3) .
C7 C26 C11 120.3(3) .

loop_
_geom_bond_atom_site_label_1
_geom_bond_atom_site_label_2
_geom_bond_distance
_geom_bond_site_symmetry_2
Co1 O4 2.072(2) .
Co1 O1W 2.088(2) .
Co1 O2W 2.095(3) .
Co1 O2 2.132(2) .
Co1 N1 2.165(3) .
Co1 N4 2.197(3) 4_566
O1 C18 1.247(4) .
N1 C1 1.332(5) .
N1 C5 1.341(4) .
C1 C2 1.380(6) .
O2 C18 1.266(4) .
N2 C6 1.356(5) .
N2 C4 1.411(4) .
C2 C3 1.373(6) .
N3 C12 1.357(4) .
N3 C13 1.406(4) .
O3 C25 1.232(4) .
C3 C4 1.393(5) .
O4 C25 1.261(4) .
N4 C14 1.334(4) .
N4 C15 1.346(4) .
N4 Co1 2.197(3) 4_665
C4 C5 1.388(5) .
N5 O5 1.193(5) .
N5 O6 1.199(6) .
N5 C23 1.473(6) .
C6 O7 1.221(5) .
C6 C7 1.501(5) .
C7 C26 1.382(5) .
C7 C8 1.389(5) .
O8 C11 1.355(4) .
C8 C9 1.390(5) .
O9 C12 1.224(4) .
C9 C10 1.395(5) .
C9 C12 1.501(5) .
C10 C11 1.393(5) .
C11 C26 1.394(5) .
C13 C14 1.392(5) .
C13 C17 1.394(5) .
C15 C16 1.373(5) .
C16 C17 1.381(5) .
C18 C19 1.513(5) .
C19 C20 1.387(5) .
C19 C24 1.396(5) .
C20 C21 1.382(6) .
C21 C22 1.374(7) .
C22 C23 1.377(6) .
C23 C24 1.398(5) .
C24 C25 1.517(5) .
